data_4127717
loop_
_publ_author_name
'Li, Ping'
'Vik, Erik C.'
'Maier, Josef M.'
'Karki, Ishwor'
'Strickland, Sharon M. S.'
'Umana, Jessica M.'
'Smith, Mark D.'
'Pellechia, Perry J.'
'Shimizu, Ken D.'

_publ_section_title
;
 Electrostatically Driven CO-\p Aromatic Interactions.
;
_journal_issue 32
_journal_name_full 'Journal of the American Chemical Society'
_journal_page_first 12513
_journal_page_last 12517
_journal_paper_doi 10.1021/jacs.9b06363
_journal_volume 141
_journal_year 2019
_chemical_absolute_configuration unk
_chemical_formula_moiety 'C26 H15 F4 N O3'
_chemical_formula_sum 'C26 H15 F4 N O3'
_chemical_formula_weight 465.39
_space_group_crystal_system orthorhombic
_space_group_IT_number 19
_space_group_name_Hall 'P 2ac 2ab'
_space_group_name_H-M_alt 'P 21 21 21'
_symmetry_space_group_name_Hall 'P 2ac 2ab'
_symmetry_space_group_name_H-M 'P 21 21 21'
_atom_sites_solution_hydrogens geom
_atom_sites_solution_primary dual
_audit_creation_date 2018-12-07
_audit_creation_method
;
Olex2 1.2
(compiled 2018.05.29 svn.r3508 for OlexSys, GUI svn.r5506)
;
_cell_angle_alpha 90
_cell_angle_beta 90
_cell_angle_gamma 90
_cell_formula_units_Z 4
_cell_length_a 8.3012(3)
_cell_length_b 13.3693(6)
_cell_length_c 17.8245(7)
_cell_measurement_reflns_used 9862
_cell_measurement_temperature 100(2)
_cell_measurement_theta_max 27.512
_cell_measurement_theta_min 2.707
_cell_volume 1978.18(14)
_computing_cell_refinement 'SAINT+ Ver. 8.38A (Bruker-AXS, 2016)'
_computing_data_collection 'Bruker APEX3 v2016.5-0 (Bruker, 2016)'
_computing_data_reduction 'SAINT+ Ver. 8.38A (Bruker-AXS, 2016)'
_computing_molecular_graphics 'Olex2 (Dolomanov et al., 2009)'
_computing_publication_material 'Olex2 (Dolomanov et al., 2009)'
_computing_structure_refinement 'XL (Sheldrick, 2008)'
_computing_structure_solution 'XT (Sheldrick, 2015)'
_diffrn_ambient_temperature 100(2)
_diffrn_detector 'Bruker PHOTON-100 area detector'
_diffrn_detector_area_resol_mean 10.4
_diffrn_detector_type 'CMOS area detector'
_diffrn_measured_fraction_theta_full 0.999
_diffrn_measured_fraction_theta_max 0.999
_diffrn_measurement_device 'three-circle diffractometer'
_diffrn_measurement_device_type 'Bruker D8 QUEST'
_diffrn_measurement_method '\w and \f scans'
_diffrn_radiation_monochromator 'mirror optics'
_diffrn_radiation_probe x-ray
_diffrn_radiation_type MoK\a
_diffrn_radiation_wavelength 0.71073
_diffrn_reflns_av_R_equivalents 0.0596
_diffrn_reflns_av_unetI/netI 0.0317
_diffrn_reflns_Laue_measured_fraction_full 0.999
_diffrn_reflns_Laue_measured_fraction_max 0.999
_diffrn_reflns_limit_h_max 10
_diffrn_reflns_limit_h_min -10
_diffrn_reflns_limit_k_max 17
_diffrn_reflns_limit_k_min -17
_diffrn_reflns_limit_l_max 23
_diffrn_reflns_limit_l_min -23
_diffrn_reflns_number 33026
_diffrn_reflns_point_group_measured_fraction_full 0.999
_diffrn_reflns_point_group_measured_fraction_max 0.999
_diffrn_reflns_theta_full 27.529
_diffrn_reflns_theta_max 27.529
_diffrn_reflns_theta_min 2.707
_diffrn_source 'microfocus sealed X-ray tube'
_diffrn_source_type 'Incoatec I\ms'
_diffrn_standards_number 0
_exptl_absorpt_coefficient_mu 0.128
_exptl_absorpt_correction_T_max 0.7456
_exptl_absorpt_correction_T_min 0.6472
_exptl_absorpt_correction_type multi-scan
_exptl_absorpt_process_details
;
SADABS-2016/2 (Bruker,2016/2) was used for absorption correction.
wR2(int) was 0.1492 before and 0.0661 after correction.
The Ratio of minimum to maximum transmission is 0.8680.
The \l/2 correction factor is Not present.
;
_exptl_crystal_colour colourless
_exptl_crystal_colour_primary colourless
_exptl_crystal_density_diffrn 1.563
_exptl_crystal_description block
_exptl_crystal_F_000 952
_exptl_crystal_size_max 0.48
_exptl_crystal_size_mid 0.34
_exptl_crystal_size_min 0.20
_refine_diff_density_max 0.228
_refine_diff_density_min -0.205
_refine_diff_density_rms 0.044
_refine_ls_extinction_coef 0.0077(11)
_refine_ls_extinction_expression Fc^*^=kFc[1+0.001xFc^2^\l^3^/sin(2\q)]^-1/4^
_refine_ls_extinction_method 'SHELXL-2018/3 (Sheldrick 2018)'
_refine_ls_goodness_of_fit_ref 1.047
_refine_ls_hydrogen_treatment constr
_refine_ls_matrix_type full
_refine_ls_number_parameters 308
_refine_ls_number_reflns 4547
_refine_ls_number_restraints 0
_refine_ls_restrained_S_all 1.047
_refine_ls_R_factor_all 0.0434
_refine_ls_R_factor_gt 0.0354
_refine_ls_shift/su_max 0.000
_refine_ls_shift/su_mean 0.000
_refine_ls_structure_factor_coef Fsqd
_refine_ls_weighting_details 'w=1/[\s^2^(Fo^2^)+(0.0336P)^2^+0.7757P] where P=(Fo^2^+2Fc^2^)/3'
_refine_ls_weighting_scheme calc
_refine_ls_wR_factor_gt 0.0787
_refine_ls_wR_factor_ref 0.0821
_reflns_Friedel_coverage 0.756
_reflns_Friedel_fraction_full 0.999
_reflns_Friedel_fraction_max 0.998
_reflns_number_gt 4076
_reflns_number_total 4547
_reflns_threshold_expression 'I > 2\s(I)'
_cod_data_source_file ja9b06363_si_002.cif
_cod_data_source_block lpe249
_cod_depositor_comments
;
The following automatic conversions were performed:

'_diffrn_radiation_probe' value 'X-ray' changed to 'x-ray' according
to
/home/data/users/saulius/crontab/automatic-downloads/current/ACS/lib/dictionaries/cif_core.dic
dictionary named 'cif_core.dic' version 2.4.2 from 2011-04-26.

Automatic conversion script
Id: cif_fix_values 4973 2017-02-22 13:04:09Z antanas 
;
_cod_original_cell_volume 1978.19(14)
_cod_database_code 4127717
_shelx_shelxl_version_number 2018/3
_shelx_space_group_comment
;
The symmetry employed for this shelxl refinement is uniquely defined
by the following loop, which should always be used as a source of
symmetry information in preference to the above space-group names.
They are only intended as comments.
;
_shelx_estimated_absorpt_t_max 0.972
_shelx_estimated_absorpt_t_min 0.946
_olex2_refinement_description
;
1. Fixed Uiso
 At 1.2 times of:
  All C(H) groups, All C(H,H) groups
2.a Ternary CH refined with riding coordinates:
 C1(H1), C2(H2), C5(H5), C6(H6)
2.b Secondary CH2 refined with riding coordinates:
 C25(H25A,H25B), C26(H26A,H26B)
2.c Aromatic/amide H refined with riding coordinates:
 C8(H8), C11(H11), C14(H14), C17(H17), C22(H22), C23(H23), C24(H24)
;
_olex2_submission_special_instructions 'No special instructions were received'

loop_
_space_group_symop_operation_xyz
'x, y, z'
'-x+1/2, -y, z+1/2'
'-x, y+1/2, -z+1/2'
'x+1/2, -y+1/2, -z'

loop_
_atom_site_label
_atom_site_type_symbol
_atom_site_fract_x
_atom_site_fract_y
_atom_site_fract_z
_atom_site_U_iso_or_equiv
_atom_site_adp_type
_atom_site_occupancy
_atom_site_site_symmetry_order
_atom_site_calc_flag
_atom_site_refinement_flags_posn
F1 F 0.4388(2) 0.14191(12) 0.61680(8) 0.0354(4) Uani 1 1 d .
F2 F 0.4923(2) 0.33704(12) 0.59361(8) 0.0308(4) Uani 1 1 d .
F3 F 1.01023(18) 0.21578(11) 0.19392(9) 0.0276(4) Uani 1 1 d .
F4 F 0.97597(18) 0.01954(12) 0.21903(9) 0.0289(4) Uani 1 1 d .
O1 O 0.3874(2) 0.32575(13) 0.16056(10) 0.0236(4) Uani 1 1 d .
O2 O 0.3257(2) -0.00952(12) 0.19765(10) 0.0208(4) Uani 1 1 d .
O3 O 0.6342(2) 0.07534(15) 0.10234(10) 0.0251(4) Uani 1 1 d .
N1 N 0.3457(2) 0.15577(15) 0.16152(11) 0.0169(4) Uani 1 1 d .
C1 C 0.4901(3) 0.27653(16) 0.32029(12) 0.0158(5) Uani 1 1 d .
H1 H 0.507715 0.349865 0.312892 0.019 Uiso 1 1 calc R
C2 C 0.3367(3) 0.23804(17) 0.27883(13) 0.0160(5) Uani 1 1 d .
H2 H 0.238884 0.274993 0.296245 0.019 Uiso 1 1 calc R
C3 C 0.3582(3) 0.24944(18) 0.19469(14) 0.0172(5) Uani 1 1 d .
C4 C 0.3277(3) 0.07805(18) 0.21382(14) 0.0165(5) Uani 1 1 d .
C5 C 0.3164(3) 0.12437(17) 0.29127(14) 0.0164(5) Uani 1 1 d .
H5 H 0.208935 0.109815 0.314151 0.020 Uiso 1 1 calc R
C6 C 0.4536(3) 0.08531(17) 0.34283(12) 0.0153(5) Uani 1 1 d .
H6 H 0.444252 0.011950 0.352854 0.018 Uiso 1 1 calc R
C7 C 0.4471(3) 0.14677(17) 0.41439(13) 0.0167(5) Uani 1 1 d .
C8 C 0.4318(3) 0.10949(18) 0.48645(14) 0.0202(5) Uani 1 1 d .
H8 H 0.411860 0.040456 0.495024 0.024 Uiso 1 1 calc R
C9 C 0.4463(3) 0.1758(2) 0.54561(13) 0.0238(6) Uani 1 1 d .
C10 C 0.4735(3) 0.27616(19) 0.53369(13) 0.0225(5) Uani 1 1 d .
C11 C 0.4847(3) 0.31472(18) 0.46194(13) 0.0196(5) Uani 1 1 d .
H11 H 0.501434 0.384180 0.453858 0.023 Uiso 1 1 calc R
C12 C 0.4707(3) 0.24907(17) 0.40216(13) 0.0164(5) Uani 1 1 d .
C13 C 0.6290(3) 0.21451(17) 0.29116(13) 0.0154(5) Uani 1 1 d .
C14 C 0.7627(3) 0.25124(18) 0.25392(13) 0.0174(5) Uani 1 1 d .
H14 H 0.775157 0.320821 0.244804 0.021 Uiso 1 1 calc R
C15 C 0.8771(3) 0.1834(2) 0.23048(13) 0.0189(5) Uani 1 1 d .
C16 C 0.8592(3) 0.08246(19) 0.24298(13) 0.0190(5) Uani 1 1 d .
C17 C 0.7262(3) 0.04448(18) 0.27952(13) 0.0169(5) Uani 1 1 d .
H17 H 0.714424 -0.025346 0.287738 0.020 Uiso 1 1 calc R
C18 C 0.6101(3) 0.11179(17) 0.30387(13) 0.0149(5) Uani 1 1 d .
C19 C 0.3666(3) 0.13977(17) 0.08273(14) 0.0188(5) Uani 1 1 d .
C20 C 0.5102(3) 0.10086(17) 0.05688(13) 0.0193(5) Uani 1 1 d .
C21 C 0.5385(3) 0.08526(18) -0.01916(14) 0.0224(5) Uani 1 1 d .
C22 C 0.4205(4) 0.1089(2) -0.07020(15) 0.0278(6) Uani 1 1 d .
H22 H 0.438098 0.097657 -0.122184 0.033 Uiso 1 1 calc R
C23 C 0.2749(4) 0.1492(2) -0.04571(16) 0.0297(6) Uani 1 1 d .
H23 H 0.194076 0.166428 -0.081147 0.036 Uiso 1 1 calc R
C24 C 0.2474(3) 0.1644(2) 0.03090(15) 0.0246(6) Uani 1 1 d .
H24 H 0.147814 0.191478 0.047523 0.029 Uiso 1 1 calc R
C25 C 0.7699(4) 0.0506(3) 0.05398(16) 0.0360(7) Uani 1 1 d .
H25A H 0.817580 -0.014161 0.069263 0.043 Uiso 1 1 calc R
H25B H 0.853954 0.102868 0.057699 0.043 Uiso 1 1 calc R
C26 C 0.7065(3) 0.0440(2) -0.02670(15) 0.0264(6) Uani 1 1 d .
H26A H 0.772281 0.085050 -0.061320 0.032 Uiso 1 1 calc R
H26B H 0.704940 -0.026021 -0.044752 0.032 Uiso 1 1 calc R

loop_
_atom_site_aniso_label
_atom_site_aniso_U_11
_atom_site_aniso_U_22
_atom_site_aniso_U_33
_atom_site_aniso_U_23
_atom_site_aniso_U_13
_atom_site_aniso_U_12
F1 0.0579(11) 0.0338(9) 0.0147(7) 0.0046(6) 0.0060(7) 0.0080(8)
F2 0.0470(10) 0.0298(8) 0.0156(7) -0.0067(6) -0.0030(7) 0.0055(8)
F3 0.0160(7) 0.0362(9) 0.0305(8) 0.0029(7) 0.0052(6) -0.0022(7)
F4 0.0194(8) 0.0309(8) 0.0363(9) -0.0064(7) 0.0039(7) 0.0090(7)
O1 0.0393(11) 0.0141(8) 0.0175(8) 0.0016(7) -0.0044(8) 0.0024(8)
O2 0.0217(9) 0.0144(8) 0.0263(9) -0.0026(7) 0.0010(8) -0.0009(7)
O3 0.0199(9) 0.0373(11) 0.0181(9) -0.0030(8) 0.0026(7) 0.0066(8)
N1 0.0191(10) 0.0148(9) 0.0168(10) -0.0022(8) 0.0019(8) 0.0018(8)
C1 0.0206(12) 0.0115(10) 0.0153(10) -0.0007(8) -0.0006(9) 0.0016(9)
C2 0.0179(12) 0.0132(11) 0.0170(11) -0.0004(9) 0.0000(9) 0.0044(9)
C3 0.0176(11) 0.0162(11) 0.0177(11) -0.0022(10) -0.0025(10) 0.0040(9)
C4 0.0123(11) 0.0163(11) 0.0209(12) -0.0011(10) 0.0013(9) 0.0002(9)
C5 0.0152(11) 0.0132(11) 0.0207(12) -0.0012(9) 0.0013(9) 0.0005(9)
C6 0.0193(12) 0.0111(10) 0.0155(11) 0.0018(9) 0.0021(9) 0.0010(9)
C7 0.0164(11) 0.0158(11) 0.0178(11) -0.0005(9) 0.0023(9) 0.0025(9)
C8 0.0239(13) 0.0153(11) 0.0213(12) 0.0033(10) 0.0049(10) 0.0046(10)
C9 0.0286(14) 0.0290(14) 0.0137(11) 0.0059(10) 0.0031(10) 0.0081(11)
C10 0.0273(13) 0.0248(13) 0.0155(11) -0.0056(10) -0.0010(10) 0.0060(11)
C11 0.0225(13) 0.0170(11) 0.0192(11) -0.0007(9) -0.0008(10) 0.0033(10)
C12 0.0181(11) 0.0157(11) 0.0152(11) 0.0002(9) 0.0002(9) 0.0016(9)
C13 0.0175(11) 0.0160(11) 0.0127(10) -0.0007(9) -0.0021(9) 0.0001(9)
C14 0.0206(12) 0.0178(11) 0.0140(11) 0.0017(9) -0.0038(9) -0.0039(10)
C15 0.0147(11) 0.0279(13) 0.0141(10) 0.0011(10) -0.0002(9) -0.0032(10)
C16 0.0158(12) 0.0252(12) 0.0159(11) -0.0042(10) -0.0020(9) 0.0064(10)
C17 0.0180(11) 0.0156(11) 0.0171(11) -0.0013(9) -0.0042(9) 0.0023(9)
C18 0.0180(12) 0.0151(11) 0.0116(10) 0.0015(9) -0.0008(9) 0.0000(9)
C19 0.0238(12) 0.0138(11) 0.0188(11) -0.0021(9) 0.0008(10) -0.0012(10)
C20 0.0241(13) 0.0152(11) 0.0187(11) 0.0009(9) -0.0020(10) -0.0016(10)
C21 0.0326(14) 0.0150(11) 0.0197(12) -0.0008(10) 0.0036(11) -0.0040(11)
C22 0.0442(17) 0.0227(13) 0.0165(12) 0.0022(10) -0.0007(11) -0.0025(12)
C23 0.0412(17) 0.0223(13) 0.0255(14) 0.0017(11) -0.0093(13) -0.0013(13)
C24 0.0262(14) 0.0196(12) 0.0280(14) 0.0002(11) -0.0064(11) 0.0016(11)
C25 0.0255(14) 0.053(2) 0.0291(15) -0.0066(14) 0.0070(12) 0.0088(14)
C26 0.0322(14) 0.0266(13) 0.0205(13) -0.0001(11) 0.0079(11) -0.0046(12)

loop_
_atom_type_symbol
_atom_type_description
_atom_type_scat_dispersion_real
_atom_type_scat_dispersion_imag
_atom_type_scat_source
C C 0.0033 0.0016 'International Tables Vol C Tables 4.2.6.8 and 6.1.1.4'
H H 0.0000 0.0000 'International Tables Vol C Tables 4.2.6.8 and 6.1.1.4'
F F 0.0171 0.0103 'International Tables Vol C Tables 4.2.6.8 and 6.1.1.4'
N N 0.0061 0.0033 'International Tables Vol C Tables 4.2.6.8 and 6.1.1.4'
O O 0.0106 0.0060 'International Tables Vol C Tables 4.2.6.8 and 6.1.1.4'

loop_
_geom_angle_atom_site_label_1
_geom_angle_atom_site_label_2
_geom_angle_atom_site_label_3
_geom_angle
C20 O3 C25 106.92(19)
C3 N1 C4 113.12(19)
C3 N1 C19 122.9(2)
C4 N1 C19 123.6(2)
C2 C1 H1 112.4
C12 C1 H1 112.4
C12 C1 C2 106.89(19)
C13 C1 H1 112.4
C13 C1 C2 106.18(18)
C13 C1 C12 106.20(18)
C1 C2 H2 110.7
C3 C2 C1 109.82(19)
C3 C2 H2 110.7
C3 C2 C5 104.68(19)
C5 C2 C1 110.23(18)
C5 C2 H2 110.7
O1 C3 N1 124.1(2)
O1 C3 C2 127.1(2)
N1 C3 C2 108.7(2)
O2 C4 N1 124.1(2)
O2 C4 C5 127.8(2)
N1 C4 C5 108.00(19)
C2 C5 H5 110.3
C2 C5 C6 109.59(19)
C4 C5 C2 105.33(19)
C4 C5 H5 110.3
C4 C5 C6 110.84(18)
C6 C5 H5 110.3
C5 C6 H6 112.2
C7 C6 C5 106.79(18)
C7 C6 H6 112.2
C18 C6 C5 106.19(18)
C18 C6 H6 112.2
C18 C6 C7 106.83(19)
C8 C7 C6 126.0(2)
C8 C7 C12 120.6(2)
C12 C7 C6 113.2(2)
C7 C8 H8 121.0
C9 C8 C7 118.0(2)
C9 C8 H8 121.0
F1 C9 C8 119.9(2)
F1 C9 C10 118.7(2)
C10 C9 C8 121.4(2)
F2 C10 C9 118.9(2)
F2 C10 C11 119.9(2)
C9 C10 C11 121.2(2)
C10 C11 H11 121.0
C10 C11 C12 118.0(2)
C12 C11 H11 121.0
C7 C12 C1 113.7(2)
C11 C12 C1 125.4(2)
C11 C12 C7 120.8(2)
C14 C13 C1 125.6(2)
C14 C13 C18 121.0(2)
C18 C13 C1 113.4(2)
C13 C14 H14 121.2
C15 C14 C13 117.7(2)
C15 C14 H14 121.2
F3 C15 C14 119.9(2)
F3 C15 C16 118.7(2)
C16 C15 C14 121.5(2)
F4 C16 C15 118.8(2)
F4 C16 C17 119.6(2)
C15 C16 C17 121.6(2)
C16 C17 H17 121.1
C16 C17 C18 117.7(2)
C18 C17 H17 121.1
C13 C18 C6 113.5(2)
C17 C18 C6 126.0(2)
C17 C18 C13 120.5(2)
C20 C19 N1 119.3(2)
C20 C19 C24 118.8(2)
C24 C19 N1 121.9(2)
O3 C20 C19 123.5(2)
O3 C20 C21 114.6(2)
C19 C20 C21 121.9(2)
C20 C21 C26 107.4(2)
C22 C21 C20 119.3(3)
C22 C21 C26 133.3(2)
C21 C22 H22 120.0
C21 C22 C23 120.0(2)
C23 C22 H22 120.0
C22 C23 H23 119.9
C22 C23 C24 120.2(3)
C24 C23 H23 119.9
C19 C24 C23 119.8(3)
C19 C24 H24 120.1
C23 C24 H24 120.1
O3 C25 H25A 110.2
O3 C25 H25B 110.2
O3 C25 C26 107.6(2)
H25A C25 H25B 108.5
C26 C25 H25A 110.2
C26 C25 H25B 110.2
C21 C26 C25 102.3(2)
C21 C26 H26A 111.3
C21 C26 H26B 111.3
C25 C26 H26A 111.3
C25 C26 H26B 111.3
H26A C26 H26B 109.2

loop_
_geom_bond_atom_site_label_1
_geom_bond_atom_site_label_2
_geom_bond_distance
F1 C9 1.349(3)
F2 C10 1.352(3)
F3 C15 1.354(3)
F4 C16 1.353(3)
O1 C3 1.212(3)
O2 C4 1.206(3)
O3 C20 1.354(3)
O3 C25 1.457(3)
N1 C3 1.389(3)
N1 C4 1.404(3)
N1 C19 1.431(3)
C1 H1 1.0000
C1 C2 1.559(3)
C1 C12 1.513(3)
C1 C13 1.512(3)
C2 H2 1.0000
C2 C3 1.518(3)
C2 C5 1.545(3)
C4 C5 1.516(3)
C5 H5 1.0000
C5 C6 1.554(3)
C6 H6 1.0000
C6 C7 1.518(3)
C6 C18 1.515(3)
C7 C8 1.384(3)
C7 C12 1.399(3)
C8 H8 0.9500
C8 C9 1.383(4)
C9 C10 1.377(4)
C10 C11 1.382(3)
C11 H11 0.9500
C11 C12 1.385(3)
C13 C14 1.383(3)
C13 C18 1.401(3)
C14 H14 0.9500
C14 C15 1.378(4)
C15 C16 1.376(4)
C16 C17 1.379(4)
C17 H17 0.9500
C17 C18 1.388(3)
C19 C20 1.379(4)
C19 C24 1.393(4)
C20 C21 1.391(3)
C21 C22 1.374(4)
C21 C26 1.505(4)
C22 H22 0.9500
C22 C23 1.393(4)
C23 H23 0.9500
C23 C24 1.399(4)
C24 H24 0.9500
C25 H25A 0.9900
C25 H25B 0.9900
C25 C26 1.534(4)
C26 H26A 0.9900
C26 H26B 0.9900

loop_
_geom_torsion_atom_site_label_1
_geom_torsion_atom_site_label_2
_geom_torsion_atom_site_label_3
_geom_torsion_atom_site_label_4
_geom_torsion
F1 C9 C10 F2 0.2(4)
F1 C9 C10 C11 179.0(2)
F2 C10 C11 C12 177.6(2)
F3 C15 C16 F4 0.7(3)
F3 C15 C16 C17 -179.7(2)
F4 C16 C17 C18 179.3(2)
O2 C4 C5 C2 176.3(2)
O2 C4 C5 C6 57.8(3)
O3 C20 C21 C22 -179.9(2)
O3 C20 C21 C26 -0.6(3)
O3 C25 C26 C21 10.1(3)
N1 C4 C5 C2 -2.2(2)
N1 C4 C5 C6 -120.7(2)
N1 C19 C20 O3 0.8(4)
N1 C19 C20 C21 -178.9(2)
N1 C19 C24 C23 178.7(2)
C1 C2 C3 O1 -57.1(3)
C1 C2 C3 N1 120.5(2)
C1 C2 C5 C4 -118.0(2)
C1 C2 C5 C6 1.3(3)
C1 C13 C14 C15 -179.2(2)
C1 C13 C18 C6 0.9(3)
C1 C13 C18 C17 179.1(2)
C2 C1 C12 C7 56.8(2)
C2 C1 C12 C11 -127.4(2)
C2 C1 C13 C14 119.3(2)
C2 C1 C13 C18 -59.4(2)
C2 C5 C6 C7 56.0(2)
C2 C5 C6 C18 -57.8(2)
C3 N1 C4 O2 -174.7(2)
C3 N1 C4 C5 3.9(3)
C3 N1 C19 C20 102.0(3)
C3 N1 C19 C24 -76.6(3)
C3 C2 C5 C4 0.1(2)
C3 C2 C5 C6 119.4(2)
C4 N1 C3 O1 173.8(2)
C4 N1 C3 C2 -3.8(3)
C4 N1 C19 C20 -71.0(3)
C4 N1 C19 C24 110.5(3)
C4 C5 C6 C7 171.81(18)
C4 C5 C6 C18 58.1(2)
C5 C2 C3 O1 -175.4(2)
C5 C2 C3 N1 2.2(3)
C5 C6 C7 C8 124.0(2)
C5 C6 C7 C12 -60.7(3)
C5 C6 C18 C13 58.9(2)
C5 C6 C18 C17 -119.1(2)
C6 C7 C8 C9 172.8(2)
C6 C7 C12 C1 2.6(3)
C6 C7 C12 C11 -173.5(2)
C7 C6 C18 C13 -54.8(2)
C7 C6 C18 C17 127.2(2)
C7 C8 C9 F1 -177.2(2)
C7 C8 C9 C10 0.7(4)
C8 C7 C12 C1 178.2(2)
C8 C7 C12 C11 2.2(4)
C8 C9 C10 F2 -177.7(2)
C8 C9 C10 C11 1.1(4)
C9 C10 C11 C12 -1.2(4)
C10 C11 C12 C1 -176.0(2)
C10 C11 C12 C7 -0.4(4)
C12 C1 C2 C3 -171.82(18)
C12 C1 C2 C5 -57.0(2)
C12 C1 C13 C14 -127.2(2)
C12 C1 C13 C18 54.1(2)
C12 C7 C8 C9 -2.3(4)
C13 C1 C2 C3 -58.8(2)
C13 C1 C2 C5 56.1(2)
C13 C1 C12 C7 -56.3(3)
C13 C1 C12 C11 119.6(3)
C13 C14 C15 F3 -179.9(2)
C13 C14 C15 C16 0.5(3)
C14 C13 C18 C6 -177.8(2)
C14 C13 C18 C17 0.3(4)
C14 C15 C16 F4 -179.7(2)
C14 C15 C16 C17 0.0(4)
C15 C16 C17 C18 -0.3(4)
C16 C17 C18 C6 178.1(2)
C16 C17 C18 C13 0.2(3)
C18 C6 C7 C8 -122.7(3)
C18 C6 C7 C12 52.6(3)
C18 C13 C14 C15 -0.6(3)
C19 N1 C3 O1 0.2(4)
C19 N1 C3 C2 -177.5(2)
C19 N1 C4 O2 -1.2(4)
C19 N1 C4 C5 177.4(2)
C19 C20 C21 C22 -0.2(4)
C19 C20 C21 C26 179.1(2)
C20 O3 C25 C26 -10.8(3)
C20 C19 C24 C23 0.2(4)
C20 C21 C22 C23 0.8(4)
C20 C21 C26 C25 -6.0(3)
C21 C22 C23 C24 -1.0(4)
C22 C21 C26 C25 173.3(3)
C22 C23 C24 C19 0.5(4)
C24 C19 C20 O3 179.4(2)
C24 C19 C20 C21 -0.3(4)
C25 O3 C20 C19 -172.4(2)
C25 O3 C20 C21 7.3(3)
C26 C21 C22 C23 -178.3(3)
